data_4029051
loop_
_publ_author_name
'Cronk, W. Cole'
'Mukhina, Olga A.'
'Kutateladze, Andrei G.'

_publ_section_title
;
 Intramolecular Photoassisted Cycloadditions of Azaxylylenes and
 Postphotochemical Capstone Modifications via Suzuki Coupling Provide
 Access to Complex Polyheterocyclic Biaryls.
;
_journal_issue 3
_journal_name_full 'The Journal of organic chemistry'
_journal_page_first 1235
_journal_paper_doi 10.1021/jo4026447
_journal_volume 79
_journal_year 2014
_chemical_formula_moiety 'C19 H17 N2 O3'
_chemical_formula_sum 'C19 H17 N2 O3'
_chemical_formula_weight 321.35
_chemical_name_systematic
;
8-Hydroxy-6-(pyridin-3-yl)-12-oxa-1-azatetracyclo
[11.3.0.0^2,7^.0^9,13^] hexadeca-2,4,6,10-tetraen-16-one
;
_space_group_IT_number 14
_symmetry_cell_setting monoclinic
_symmetry_space_group_name_Hall '-P 2ybc'
_symmetry_space_group_name_H-M 'P 1 21/c 1'
_atom_sites_solution_hydrogens geom
_atom_sites_solution_primary direct
_atom_sites_solution_secondary difmap
_audit_creation_method SHELXL-97
_cell_angle_alpha 90.00
_cell_angle_beta 112.3500(10)
_cell_angle_gamma 90.00
_cell_formula_units_Z 4
_cell_length_a 14.5159(3)
_cell_length_b 7.8114(2)
_cell_length_c 14.8797(3)
_cell_measurement_reflns_used 9878
_cell_measurement_temperature 296(2)
_cell_measurement_theta_max 26.59
_cell_measurement_theta_min 2.49
_cell_volume 1560.46(6)
_computing_cell_refinement 'Bruker SAINT'
_computing_data_collection 'Bruker APEX2'
_computing_data_reduction 'Bruker SAINT'
_computing_molecular_graphics 'Bruker SHELXTL'
_computing_publication_material 'Bruker SHELXTL'
_computing_structure_refinement 'SHELXL-97 (Sheldrick, 2008)'
_computing_structure_solution 'SHELXS-97 (Sheldrick, 2008)'
_diffrn_ambient_temperature 296(2)
_diffrn_detector_area_resol_mean 8.33
_diffrn_measured_fraction_theta_full 1.000
_diffrn_measured_fraction_theta_max 1.000
_diffrn_measurement_device_type 'Bruker D8 APEX II Diffractometer'
_diffrn_measurement_method '\f and \w scans'
_diffrn_radiation_monochromator graphite
_diffrn_radiation_source 'fine-focus sealed tube'
_diffrn_radiation_type MoK\a
_diffrn_radiation_wavelength 0.71073
_diffrn_reflns_av_R_equivalents 0.0218
_diffrn_reflns_av_sigmaI/netI 0.0077
_diffrn_reflns_limit_h_max 17
_diffrn_reflns_limit_h_min -17
_diffrn_reflns_limit_k_max 9
_diffrn_reflns_limit_k_min -9
_diffrn_reflns_limit_l_max 15
_diffrn_reflns_limit_l_min -17
_diffrn_reflns_number 31612
_diffrn_reflns_theta_full 25.35
_diffrn_reflns_theta_max 25.35
_diffrn_reflns_theta_min 1.52
_exptl_absorpt_coefficient_mu 0.094
_exptl_absorpt_correction_T_max 0.9949
_exptl_absorpt_correction_T_min 0.9828
_exptl_absorpt_correction_type multi-scan
_exptl_crystal_colour colourless
_exptl_crystal_density_diffrn 1.368
_exptl_crystal_density_method 'not measured'
_exptl_crystal_description rectangular
_exptl_crystal_F_000 676
_exptl_crystal_size_max 0.19
_exptl_crystal_size_mid 0.07
_exptl_crystal_size_min 0.06
_refine_diff_density_max 0.150
_refine_diff_density_min -0.249
_refine_diff_density_rms 0.062
_refine_ls_extinction_method none
_refine_ls_goodness_of_fit_ref 1.109
_refine_ls_matrix_type full
_refine_ls_number_parameters 218
_refine_ls_number_reflns 2862
_refine_ls_number_restraints 0
_refine_ls_restrained_S_all 1.109
_refine_ls_R_factor_all 0.0420
_refine_ls_R_factor_gt 0.0396
_refine_ls_shift/su_max 0.001
_refine_ls_shift/su_mean 0.000
_refine_ls_structure_factor_coef Fsqd
_refine_ls_weighting_details 'calc w=1/[\s^2^(Fo^2^)+(0.0332P)^2^+0.5422P] where P=(Fo^2^+2Fc^2^)/3'
_refine_ls_weighting_scheme calc
_refine_ls_wR_factor_gt 0.0897
_refine_ls_wR_factor_ref 0.0916
_reflns_number_gt 2646
_reflns_number_total 2862
_reflns_threshold_expression >2sigma(I)
_cod_data_source_file jo4026447_si_002.cif
_cod_data_source_block wcc33358_4p2
_cod_depositor_comments
;
The following automatic conversions were performed:

'_symmetry_cell_setting' value 'Monoclinic' changed to 'monoclinic'
according to
/usr/data/users/saulius/automatic-downloads/current/ACS/lib/dictionaries/cif_core.dic
dictionary named 'cif_core.dic' version 2.4.2 from 2011-04-26.

Automatic conversion script
Id: cif_fix_values 2281 2013-09-26 08:29:07Z andrius 
;
_cod_original_sg_symbol_H-M 'P2(1)/c  '
_cod_database_code 4029051

loop_
_symmetry_equiv_pos_as_xyz
'x, y, z'
'-x, y+1/2, -z+1/2'
'-x, -y, -z'
'x, -y-1/2, z-1/2'

loop_
_atom_site_label
_atom_site_type_symbol
_atom_site_fract_x
_atom_site_fract_y
_atom_site_fract_z
_atom_site_U_iso_or_equiv
_atom_site_adp_type
_atom_site_occupancy
_atom_site_symmetry_multiplicity
_atom_site_calc_flag
_atom_site_refinement_flags
O1 O 0.62864(8) 0.56916(14) 0.95009(8) 0.0524(3) Uani 1 1 d .
O2 O 0.66394(8) 0.17620(17) 0.75634(9) 0.0634(3) Uani 1 1 d .
H2 H 0.7044 0.1050 0.7537 0.095 Uiso 1 1 calc R
O3 O 0.67755(8) 0.05440(15) 1.05183(8) 0.0548(3) Uani 1 1 d .
N1 N 1.18967(9) 0.06645(18) 1.24812(9) 0.0512(3) Uani 1 1 d .
N2 N 0.68112(8) 0.28405(15) 0.95713(8) 0.0389(3) Uani 1 1 d .
C1 C 1.19600(11) 0.1527(2) 1.32749(11) 0.0538(4) Uani 1 1 d .
H1 H 1.2488 0.1286 1.3855 0.065 Uiso 1 1 calc R
C2 C 1.11384(10) 0.10490(19) 1.16542(10) 0.0426(3) Uani 1 1 d .
H2A H 1.1101 0.0483 1.1091 0.051 Uiso 1 1 calc R
C3 C 1.04044(9) 0.22357(17) 1.15809(9) 0.0364(3) Uani 1 1 d .
C4 C 0.95743(9) 0.25536(17) 1.06342(9) 0.0360(3) Uani 1 1 d .
C5 C 0.85903(9) 0.25338(18) 1.05691(10) 0.0377(3) Uani 1 1 d .
H5 H 0.8450 0.2333 1.1120 0.045 Uiso 1 1 calc R
C6 C 0.78233(9) 0.28153(17) 0.96800(9) 0.0359(3) Uani 1 1 d .
C7 C 0.80147(10) 0.31306(18) 0.88440(9) 0.0384(3) Uani 1 1 d .
C8 C 0.71333(11) 0.3352(2) 0.78978(10) 0.0479(4) Uani 1 1 d .
H8 H 0.7359 0.3825 0.7406 0.058 Uiso 1 1 calc R
C9 C 0.63717(11) 0.4556(2) 0.80375(10) 0.0467(4) Uani 1 1 d .
H9 H 0.5754 0.4516 0.7458 0.056 Uiso 1 1 calc R
C10 C 0.67134(12) 0.6374(2) 0.82399(13) 0.0587(4) Uani 1 1 d .
H10 H 0.6945 0.7038 0.7851 0.070 Uiso 1 1 calc R
C11 C 0.66386(12) 0.6891(2) 0.90443(14) 0.0583(4) Uani 1 1 d .
H11 H 0.6812 0.7992 0.9288 0.070 Uiso 1 1 calc R
C12 C 0.61398(10) 0.41060(18) 0.89420(10) 0.0404(3) Uani 1 1 d .
C13 C 1.12834(12) 0.2757(2) 1.32778(11) 0.0541(4) Uani 1 1 d .
H13 H 1.1361 0.3348 1.3845 0.065 Uiso 1 1 calc R
C14 C 1.04845(11) 0.3098(2) 1.24226(10) 0.0463(3) Uani 1 1 d .
H14 H 1.0006 0.3898 1.2412 0.056 Uiso 1 1 calc R
C15 C 0.97690(10) 0.28951(18) 0.98062(10) 0.0407(3) Uani 1 1 d .
H15 H 1.0424 0.2924 0.9845 0.049 Uiso 1 1 calc R
C16 C 0.89948(10) 0.31929(19) 0.89242(10) 0.0422(3) Uani 1 1 d .
H16 H 0.9136 0.3438 0.8378 0.051 Uiso 1 1 calc R
C17 C 0.63605(10) 0.17227(19) 0.99839(10) 0.0416(3) Uani 1 1 d .
C18 C 0.52798(11) 0.2237(2) 0.96467(13) 0.0559(4) Uani 1 1 d .
H18A H 0.5151 0.2852 1.0153 0.067 Uiso 1 1 calc R
H18B H 0.4849 0.1241 0.9461 0.067 Uiso 1 1 calc R
C19 C 0.51190(10) 0.3382(2) 0.87786(12) 0.0529(4) Uani 1 1 d .
H19A H 0.4862 0.2730 0.8179 0.064 Uiso 1 1 calc R
H19B H 0.4654 0.4294 0.8746 0.064 Uiso 1 1 calc R

loop_
_atom_site_aniso_label
_atom_site_aniso_U_11
_atom_site_aniso_U_22
_atom_site_aniso_U_33
_atom_site_aniso_U_23
_atom_site_aniso_U_13
_atom_site_aniso_U_12
O1 0.0542(6) 0.0426(6) 0.0534(6) -0.0084(5) 0.0125(5) 0.0020(5)
O2 0.0463(6) 0.0683(8) 0.0611(7) -0.0231(6) 0.0043(5) 0.0040(6)
O3 0.0487(6) 0.0531(7) 0.0610(7) 0.0155(5) 0.0190(5) 0.0016(5)
N1 0.0385(6) 0.0580(8) 0.0486(7) 0.0048(6) 0.0071(5) 0.0069(6)
N2 0.0300(6) 0.0434(6) 0.0407(6) 0.0055(5) 0.0106(5) 0.0042(5)
C1 0.0422(8) 0.0712(11) 0.0384(8) 0.0069(7) 0.0044(6) -0.0028(8)
C2 0.0360(7) 0.0447(8) 0.0415(7) -0.0022(6) 0.0086(6) 0.0010(6)
C3 0.0314(6) 0.0375(7) 0.0382(7) 0.0013(6) 0.0109(5) -0.0034(5)
C4 0.0329(6) 0.0341(7) 0.0379(7) -0.0005(5) 0.0100(5) 0.0006(5)
C5 0.0355(7) 0.0416(7) 0.0353(7) 0.0050(6) 0.0128(5) 0.0029(6)
C6 0.0313(6) 0.0361(7) 0.0385(7) 0.0020(6) 0.0112(5) 0.0026(5)
C7 0.0383(7) 0.0392(7) 0.0348(7) 0.0002(6) 0.0107(6) 0.0022(6)
C8 0.0439(8) 0.0593(9) 0.0346(7) -0.0002(7) 0.0081(6) 0.0026(7)
C9 0.0401(7) 0.0520(9) 0.0370(7) 0.0064(6) 0.0022(6) 0.0061(7)
C10 0.0524(9) 0.0494(9) 0.0641(10) 0.0197(8) 0.0108(8) 0.0035(7)
C11 0.0497(9) 0.0378(8) 0.0698(11) 0.0025(8) 0.0029(8) 0.0007(7)
C12 0.0331(7) 0.0377(7) 0.0418(7) -0.0021(6) 0.0046(6) 0.0043(6)
C13 0.0534(9) 0.0706(11) 0.0361(7) -0.0053(7) 0.0148(7) -0.0043(8)
C14 0.0440(8) 0.0524(9) 0.0434(8) -0.0014(7) 0.0177(6) 0.0030(7)
C15 0.0337(7) 0.0448(8) 0.0443(8) -0.0024(6) 0.0157(6) -0.0020(6)
C16 0.0429(7) 0.0489(8) 0.0368(7) 0.0008(6) 0.0175(6) -0.0012(6)
C17 0.0370(7) 0.0420(8) 0.0448(8) -0.0026(6) 0.0146(6) -0.0013(6)
C18 0.0362(8) 0.0574(10) 0.0734(11) 0.0018(8) 0.0200(7) -0.0023(7)
C19 0.0324(7) 0.0522(9) 0.0637(10) -0.0008(8) 0.0065(7) 0.0020(6)

loop_
_atom_type_symbol
_atom_type_description
_atom_type_scat_dispersion_real
_atom_type_scat_dispersion_imag
_atom_type_scat_source
C C 0.0033 0.0016 'International Tables Vol C Tables 4.2.6.8 and 6.1.1.4'
H H 0.0000 0.0000 'International Tables Vol C Tables 4.2.6.8 and 6.1.1.4'
N N 0.0061 0.0033 'International Tables Vol C Tables 4.2.6.8 and 6.1.1.4'
O O 0.0106 0.0060 'International Tables Vol C Tables 4.2.6.8 and 6.1.1.4'

loop_
_geom_angle_atom_site_label_1
_geom_angle_atom_site_label_2
_geom_angle_atom_site_label_3
_geom_angle
C11 O1 C12 107.41(12)
C8 O2 H2 109.5
C1 N1 C2 117.23(13)
C17 N2 C6 126.32(11)
C17 N2 C12 113.91(11)
C6 N2 C12 119.73(11)
N1 C1 C13 123.20(14)
N1 C1 H1 118.4
C13 C1 H1 118.4
N1 C2 C3 124.24(14)
N1 C2 H2A 117.9
C3 C2 H2A 117.9
C2 C3 C14 117.13(13)
C2 C3 C4 120.59(12)
C14 C3 C4 122.28(12)
C15 C4 C5 119.24(12)
C15 C4 C3 120.48(12)
C5 C4 C3 120.27(12)
C6 C5 C4 119.65(12)
C6 C5 H5 120.2
C4 C5 H5 120.2
C5 C6 C7 121.28(12)
C5 C6 N2 122.25(12)
C7 C6 N2 116.45(11)
C16 C7 C6 118.45(12)
C16 C7 C8 123.77(13)
C6 C7 C8 117.77(12)
O2 C8 C7 111.16(13)
O2 C8 C9 106.88(12)
C7 C8 C9 110.18(12)
O2 C8 H8 109.5
C7 C8 H8 109.5
C9 C8 H8 109.5
C10 C9 C8 114.24(14)
C10 C9 C12 101.87(13)
C8 C9 C12 112.80(12)
C10 C9 H9 109.2
C8 C9 H9 109.2
C12 C9 H9 109.2
C11 C10 C9 109.93(16)
C11 C10 H10 125.0
C9 C10 H10 125.0
C10 C11 O1 114.92(15)
C10 C11 H11 122.5
O1 C11 H11 122.5
N2 C12 O1 107.04(10)
N2 C12 C19 103.00(12)
O1 C12 C19 109.21(12)
N2 C12 C9 113.63(11)
O1 C12 C9 105.65(12)
C19 C12 C9 117.89(12)
C1 C13 C14 118.81(14)
C1 C13 H13 120.6
C14 C13 H13 120.6
C13 C14 C3 119.34(14)
C13 C14 H14 120.3
C3 C14 H14 120.3
C16 C15 C4 120.45(12)
C16 C15 H15 119.8
C4 C15 H15 119.8
C7 C16 C15 120.89(13)
C7 C16 H16 119.6
C15 C16 H16 119.6
O3 C17 N2 125.04(13)
O3 C17 C18 127.80(14)
N2 C17 C18 107.16(12)
C17 C18 C19 104.15(12)
C17 C18 H18A 110.9
C19 C18 H18A 110.9
C17 C18 H18B 110.9
C19 C18 H18B 110.9
H18A C18 H18B 108.9
C12 C19 C18 105.02(12)
C12 C19 H19A 110.7
C18 C19 H19A 110.7
C12 C19 H19B 110.7
C18 C19 H19B 110.7
H19A C19 H19B 108.8

loop_
_geom_bond_atom_site_label_1
_geom_bond_atom_site_label_2
_geom_bond_distance
O1 C11 1.365(2)
O1 C12 1.4616(17)
O2 C8 1.426(2)
O2 H2 0.8200
O3 C17 1.2160(18)
N1 C1 1.332(2)
N1 C2 1.3364(18)
N2 C17 1.3685(18)
N2 C6 1.4156(17)
N2 C12 1.4525(17)
C1 C13 1.375(2)
C1 H1 0.9300
C2 C3 1.3849(19)
C2 H2A 0.9300
C3 C14 1.388(2)
C3 C4 1.4856(18)
C4 C15 1.3907(19)
C4 C5 1.3945(18)
C5 C6 1.3850(18)
C5 H5 0.9300
C6 C7 1.3957(19)
C7 C16 1.3826(19)
C7 C8 1.5097(19)
C8 C9 1.525(2)
C8 H8 0.9800
C9 C10 1.497(2)
C9 C12 1.547(2)
C9 H9 0.9800
C10 C11 1.306(3)
C10 H10 0.9300
C11 H11 0.9300
C12 C19 1.517(2)
C13 C14 1.383(2)
C13 H13 0.9300
C14 H14 0.9300
C15 C16 1.3848(19)
C15 H15 0.9300
C16 H16 0.9300
C17 C18 1.509(2)
C18 C19 1.515(2)
C18 H18A 0.9700
C18 H18B 0.9700
C19 H19A 0.9700
C19 H19B 0.9700
